data_1560173
loop_
_publ_author_name
'Wang, Chi-Hsien'
'Chen, Kai-Jen'
'Wu, Tsung-Huan'
'Chang, Hung-Kai'
'Tsuchido, Yoshitaka'
'Sei, Yoshihisa'
'Chen, Pei-Lin'
'Horie, Masaki'

_publ_section_title
;
 Ring rotation of ferrocene in interlocked molecules in single crystals
;
_journal_issue 11
_journal_name_full 'Chemical Science'
_journal_page_first 3871
_journal_page_last 3875
_journal_paper_doi 10.1039/D0SC06876D
_journal_volume 12
_journal_year 2021
_chemical_formula_sum 'C32 H40 F6 Fe N O6 P'
_chemical_formula_weight 735.47
_chemical_name_systematic '[ferrocenylmethyl(methy) ammonium hexafluorophosphate][dibenzo[18]crown-6 ether]'
_space_group_crystal_system monoclinic
_space_group_IT_number 14
_space_group_name_Hall '-P 2yn'
_space_group_name_H-M_alt 'P 1 21/n 1'
_atom_sites_solution_hydrogens geom
_audit_creation_method SHELXL-2014/6
_audit_update_record
;
2020-09-24 deposited with the CCDC.	2021-01-22 downloaded from the CCDC.
;
_cell_angle_alpha 90
_cell_angle_beta 111.061(5)
_cell_angle_gamma 90
_cell_formula_units_Z 4
_cell_length_a 10.354(3)
_cell_length_b 25.443(7)
_cell_length_c 13.638(4)
_cell_measurement_reflns_used 1895
_cell_measurement_temperature 300(2)
_cell_measurement_theta_max 22.6576
_cell_measurement_theta_min 2.9114
_cell_volume 3352.7(17)
_computing_cell_refinement 'SAINT V8.34A (Bruker AXS Inc., 2013)'
_computing_data_collection 'Bruker APEX2'
_computing_data_reduction 'SAINT V8.34A (Bruker AXS Inc., 2013)'
_computing_molecular_graphics 'Bruker SHELXTL'
_computing_publication_material 'Bruker SHELXTL'
_computing_structure_refinement 'SHELXL-2014/6 (Sheldrick, 2014)'
_diffrn_ambient_temperature 300(2)
_diffrn_detector_area_resol_mean 8.3333
_diffrn_measured_fraction_theta_full 1.000
_diffrn_measured_fraction_theta_max 0.967
_diffrn_measurement_device_type 'Bruker APEX-II CCD'
_diffrn_measurement_method '\f and \w scans'
_diffrn_radiation_type MoK\a
_diffrn_radiation_wavelength 0.71073
_diffrn_reflns_av_R_equivalents 0.0574
_diffrn_reflns_av_unetI/netI 0.0557
_diffrn_reflns_Laue_measured_fraction_full 1.000
_diffrn_reflns_Laue_measured_fraction_max 0.967
_diffrn_reflns_limit_h_max 13
_diffrn_reflns_limit_h_min -12
_diffrn_reflns_limit_k_max 31
_diffrn_reflns_limit_k_min -32
_diffrn_reflns_limit_l_max 17
_diffrn_reflns_limit_l_min -17
_diffrn_reflns_number 28918
_diffrn_reflns_point_group_measured_fraction_full 1.000
_diffrn_reflns_point_group_measured_fraction_max 0.967
_diffrn_reflns_theta_full 25.242
_diffrn_reflns_theta_max 26.971
_diffrn_reflns_theta_min 1.601
_exptl_absorpt_coefficient_mu 0.575
_exptl_absorpt_correction_T_max 0.9485
_exptl_absorpt_correction_T_min 0.8677
_exptl_absorpt_correction_type multi-scan
_exptl_absorpt_process_details 'SADABS V2014/4 (Bruker AXS Inc.)'
_exptl_crystal_colour Yellow
_exptl_crystal_density_diffrn 1.457
_exptl_crystal_density_meas ?
_exptl_crystal_density_method 'not measured'
_exptl_crystal_description Lump
_exptl_crystal_F_000 1528
_exptl_crystal_recrystallization_method 'Re-crystallisation from solvent: CH2Cl2, diethylether'
_exptl_crystal_size_max 0.25
_exptl_crystal_size_mid 0.20
_exptl_crystal_size_min 0.12
_refine_diff_density_max 1.140
_refine_diff_density_min -0.716
_refine_diff_density_rms 0.078
_refine_ls_extinction_method none
_refine_ls_goodness_of_fit_ref 1.071
_refine_ls_hydrogen_treatment constr
_refine_ls_matrix_type full
_refine_ls_number_parameters 425
_refine_ls_number_reflns 7060
_refine_ls_number_restraints 0
_refine_ls_restrained_S_all 1.071
_refine_ls_R_factor_all 0.1167
_refine_ls_R_factor_gt 0.0712
_refine_ls_shift/su_max 0.019
_refine_ls_shift/su_mean 0.001
_refine_ls_structure_factor_coef Fsqd
_refine_ls_weighting_details 'w=1/[\s^2^(Fo^2^)+(0.1202P)^2^+1.9898P] where P=(Fo^2^+2Fc^2^)/3'
_refine_ls_weighting_scheme calc
_refine_ls_wR_factor_gt 0.2018
_refine_ls_wR_factor_ref 0.2328
_reflns_Friedel_coverage 0.000
_reflns_number_gt 4226
_reflns_number_total 7060
_reflns_threshold_expression 'I > 2\s(I)'
_cod_data_source_file d0sc06876d3.cif
_cod_data_source_block 170933VT300
_cod_depositor_comments
;
The following automatic conversions were performed:

data item '_exptl_crystal_density_meas' value 'not measured' was
changed to '?' -- the value is perceived as not measured.

Automatic conversion script
Id: cif_fix_values 7556 2019-12-06 15:28:31Z antanas 

 Adding full bibliography for 1560152--1560177.cif.
;
_cod_original_cell_volume 3353.0(15)
_cod_original_sg_symbol_H-M 'P 21/n'
_cod_database_code 1560173
_shelx_space_group_comment
;
The symmetry employed for this shelxl refinement is uniquely defined
by the following loop, which should always be used as a source of
symmetry information in preference to the above space-group names.
They are only intended as comments.
;
_shelxl_version_number 2014/6

loop_
_space_group_symop_operation_xyz
'x, y, z'
'-x+1/2, y+1/2, -z+1/2'
'-x, -y, -z'
'x-1/2, -y-1/2, z-1/2'

loop_
_atom_site_label
_atom_site_type_symbol
_atom_site_fract_x
_atom_site_fract_y
_atom_site_fract_z
_atom_site_U_iso_or_equiv
_atom_site_adp_type
_atom_site_occupancy
_atom_site_site_symmetry_order
_atom_site_calc_flag
_atom_site_refinement_flags_posn
_atom_site_refinement_flags_adp
_atom_site_refinement_flags_occupancy
_atom_site_disorder_assembly
_atom_site_disorder_group
C1 C 0.8680(12) 0.4937(2) 0.0640(5) 0.091(2) Uani 1 1 d . . . . .
H1 H 0.8838 0.5233 0.0239 0.110 Uiso 1 1 calc R U . . .
C2 C 0.9691(7) 0.4658(4) 0.1335(7) 0.095(2) Uani 1 1 d . . . . .
H2 H 1.0688 0.4699 0.1500 0.114 Uiso 1 1 calc R U . . .
C3 C 0.9021(14) 0.4270(3) 0.1764(5) 0.127(4) Uani 1 1 d . . . . .
H3 H 0.9441 0.3984 0.2257 0.152 Uiso 1 1 calc R U . . .
C4 C 0.7612(11) 0.4375(3) 0.1219(7) 0.104(3) Uani 1 1 d . . . . .
H4 H 0.6845 0.4181 0.1309 0.125 Uiso 1 1 calc R U . . .
C5 C 0.7470(9) 0.4775(4) 0.0575(6) 0.102(3) Uani 1 1 d . . . . .
H5 H 0.6588 0.4925 0.0116 0.122 Uiso 1 1 calc R U . . .
C6 C 0.7650(5) 0.56716(16) 0.2322(3) 0.0470(10) Uani 1 1 d . . . . .
C7 C 0.7428(6) 0.52613(18) 0.2937(4) 0.0560(12) Uani 1 1 d . . . . .
H7 H 0.6527 0.5125 0.2903 0.067 Uiso 1 1 calc R U . . .
C8 C 0.8737(8) 0.5076(2) 0.3601(4) 0.0721(18) Uani 1 1 d . . . . .
H8 H 0.8899 0.4787 0.4106 0.086 Uiso 1 1 calc R U . . .
C9 C 0.9774(7) 0.5375(2) 0.3412(4) 0.0705(15) Uani 1 1 d . . . . .
H9 H 1.0776 0.5330 0.3760 0.085 Uiso 1 1 calc R U . . .
C10 C 0.9115(5) 0.57421(18) 0.2625(4) 0.0539(12) Uani 1 1 d . . . . .
H10 H 0.9575 0.6001 0.2329 0.065 Uiso 1 1 calc R U . . .
C11 C 0.6611(5) 0.59718(18) 0.1465(3) 0.0563(12) Uani 1 1 d . . . . .
H11A H 0.5803 0.5752 0.1144 0.068 Uiso 1 1 calc R U . . .
H11B H 0.6996 0.6053 0.0932 0.068 Uiso 1 1 calc R U . . .
C12 C 0.5486(6) 0.6825(2) 0.0924(4) 0.0678(15) Uani 1 1 d . . . . .
H12A H 0.6103 0.6891 0.0554 0.102 Uiso 1 1 calc R U . . .
H12B H 0.5257 0.7152 0.1174 0.102 Uiso 1 1 calc R U . . .
H12C H 0.4656 0.6662 0.0458 0.102 Uiso 1 1 calc R U . . .
C13 C 0.3768(5) 0.5835(2) 0.3227(5) 0.0669(14) Uani 1 1 d . . . . .
H13A H 0.3238 0.6121 0.3368 0.080 Uiso 1 1 calc R U . . .
H13B H 0.3687 0.5530 0.3627 0.080 Uiso 1 1 calc R U . . .
C14 C 0.3243(6) 0.5712(2) 0.2093(4) 0.0689(15) Uani 1 1 d . . . . .
H14A H 0.3817 0.5442 0.1955 0.083 Uiso 1 1 calc R U . . .
H14B H 0.2308 0.5576 0.1887 0.083 Uiso 1 1 calc R U . . .
C15 C 0.2115(5) 0.65006(18) 0.1296(3) 0.0502(11) Uani 1 1 d . . . . .
C16 C 0.0813(5) 0.6334(2) 0.0673(4) 0.0601(13) Uani 1 1 d . . . . .
H16 H 0.0683 0.5994 0.0403 0.072 Uiso 1 1 calc R U . . .
C17 C -0.0312(6) 0.6675(3) 0.0448(4) 0.0703(15) Uani 1 1 d . . . . .
H17 H -0.1197 0.6566 0.0035 0.084 Uiso 1 1 calc R U . . .
C18 C -0.0088(6) 0.7171(3) 0.0846(4) 0.0748(16) Uani 1 1 d . . . . .
H18 H -0.0832 0.7401 0.0695 0.090 Uiso 1 1 calc R U . . .
C19 C 0.1215(6) 0.7341(2) 0.1467(4) 0.0629(13) Uani 1 1 d . . . . .
H19 H 0.1338 0.7683 0.1723 0.076 Uiso 1 1 calc R U . . .
C20 C 0.2332(5) 0.70077(18) 0.1712(3) 0.0521(11) Uani 1 1 d . . . . .
C21 C 0.3912(6) 0.76597(19) 0.2688(5) 0.0695(15) Uani 1 1 d . . . . .
H21A H 0.3302 0.7759 0.3055 0.083 Uiso 1 1 calc R U . . .
H21B H 0.3730 0.7890 0.2087 0.083 Uiso 1 1 calc R U . . .
C22 C 0.5375(6) 0.7716(2) 0.3400(4) 0.0654(14) Uani 1 1 d . . . . .
H22A H 0.5522 0.8065 0.3704 0.079 Uiso 1 1 calc R U . . .
H22B H 0.5575 0.7463 0.3969 0.079 Uiso 1 1 calc R U . . .
C23 C 0.7650(6) 0.77803(19) 0.3447(5) 0.0681(15) Uani 1 1 d . . . . .
H23A H 0.7930 0.7630 0.4146 0.082 Uiso 1 1 calc R U . . .
H23B H 0.7717 0.8160 0.3514 0.082 Uiso 1 1 calc R U . . .
C24 C 0.8576(6) 0.75863(19) 0.2902(5) 0.0677(15) Uani 1 1 d . . . . .
H24A H 0.8213 0.7695 0.2172 0.081 Uiso 1 1 calc R U . . .
H24B H 0.9490 0.7739 0.3228 0.081 Uiso 1 1 calc R U . . .
C25 C 0.9631(5) 0.68373(16) 0.3899(3) 0.0472(10) Uani 1 1 d . . . . .
C26 C 1.1023(5) 0.6887(2) 0.4104(4) 0.0609(13) Uani 1 1 d . . . . .
H26 H 1.1325 0.7070 0.3636 0.073 Uiso 1 1 calc R U . . .
C27 C 1.1988(6) 0.6666(2) 0.5002(5) 0.0703(15) Uani 1 1 d . . . . .
H27 H 1.2931 0.6704 0.5146 0.084 Uiso 1 1 calc R U . . .
C28 C 1.1522(6) 0.6393(2) 0.5667(4) 0.0710(15) Uani 1 1 d . . . . .
H28 H 1.2158 0.6243 0.6269 0.085 Uiso 1 1 calc R U . . .
C29 C 1.0137(6) 0.6335(2) 0.5469(4) 0.0602(13) Uani 1 1 d . . . . .
H29 H 0.9844 0.6143 0.5931 0.072 Uiso 1 1 calc R U . . .
C30 C 0.9169(5) 0.65600(17) 0.4585(3) 0.0461(10) Uani 1 1 d . . . . .
C31 C 0.7280(5) 0.6181(2) 0.4944(3) 0.0562(12) Uani 1 1 d . . . . .
H31A H 0.7651 0.6294 0.5671 0.067 Uiso 1 1 calc R U . . .
H31B H 0.7590 0.5824 0.4906 0.067 Uiso 1 1 calc R U . . .
C32 C 0.5738(6) 0.6200(2) 0.4546(4) 0.0611(13) Uani 1 1 d . . . . .
H32A H 0.5399 0.6002 0.5012 0.073 Uiso 1 1 calc R U . . .
H32B H 0.5432 0.6561 0.4534 0.073 Uiso 1 1 calc R U . . .
F1 F 0.3619(6) 0.3426(3) 0.1492(4) 0.170(2) Uani 1 1 d . . . . .
F2 F 0.2757(8) 0.3815(3) 0.2483(7) 0.219(3) Uani 1 1 d . . . . .
F3 F 0.3122(12) 0.4240(3) 0.1263(5) 0.289(6) Uani 1 1 d . . . . .
F4 F 0.4326(11) 0.4404(2) 0.2881(6) 0.264(5) Uani 1 1 d . . . . .
F5 F 0.5259(9) 0.3895(4) 0.1971(10) 0.288(5) Uani 1 1 d . . . . .
F6 F 0.4707(8) 0.3582(2) 0.3138(4) 0.188(3) Uani 1 1 d . . . . .
Fe1 Fe 0.85479(7) 0.50044(2) 0.20731(4) 0.0442(2) Uani 1 1 d . . . . .
N1 N 0.6166(4) 0.64733(14) 0.1825(3) 0.0467(9) Uani 1 1 d . . . . .
H1A H 0.5582 0.6402 0.2151 0.056 Uiso 1 1 calc R U . . .
H1B H 0.6901 0.6634 0.2280 0.056 Uiso 1 1 calc R U . . .
O1 O 0.5190(3) 0.59850(13) 0.3519(2) 0.0576(8) Uani 1 1 d . . . . .
O2 O 0.3247(3) 0.61670(12) 0.1486(3) 0.0574(9) Uani 1 1 d . . . . .
O3 O 0.3654(4) 0.71282(12) 0.2344(3) 0.0612(9) Uani 1 1 d . . . . .
O4 O 0.6271(4) 0.76329(13) 0.2855(3) 0.0609(9) Uani 1 1 d . . . . .
O5 O 0.8672(3) 0.70247(11) 0.2963(2) 0.0513(8) Uani 1 1 d . . . . .
O6 O 0.7758(3) 0.65223(12) 0.4309(2) 0.0504(8) Uani 1 1 d . . . . .
P1 P 0.39763(16) 0.39497(6) 0.21766(12) 0.0673(4) Uani 1 1 d . . . . .

loop_
_atom_site_aniso_label
_atom_site_aniso_U_11
_atom_site_aniso_U_22
_atom_site_aniso_U_33
_atom_site_aniso_U_23
_atom_site_aniso_U_13
_atom_site_aniso_U_12
C1 0.167(8) 0.065(4) 0.066(4) -0.006(3) 0.070(5) 0.014(5)
C2 0.065(4) 0.125(6) 0.103(5) -0.062(5) 0.040(4) 0.001(4)
C3 0.266(12) 0.061(4) 0.041(3) 0.007(3) 0.040(5) 0.088(6)
C4 0.169(9) 0.069(4) 0.115(6) -0.050(4) 0.102(7) -0.059(5)
C5 0.092(5) 0.122(7) 0.076(5) -0.054(5) 0.011(4) 0.016(5)
C6 0.063(3) 0.041(2) 0.041(2) -0.0033(18) 0.023(2) 0.006(2)
C7 0.078(4) 0.052(3) 0.053(3) 0.001(2) 0.041(3) 0.006(3)
C8 0.124(5) 0.058(3) 0.036(2) 0.004(2) 0.032(3) 0.030(3)
C9 0.076(4) 0.066(3) 0.056(3) -0.016(3) 0.006(3) 0.012(3)
C10 0.057(3) 0.044(2) 0.060(3) -0.012(2) 0.021(3) 0.000(2)
C11 0.071(3) 0.054(3) 0.042(2) -0.005(2) 0.018(2) 0.012(2)
C12 0.082(4) 0.068(3) 0.046(3) 0.007(2) 0.013(3) 0.030(3)
C13 0.053(3) 0.067(3) 0.083(4) 0.008(3) 0.026(3) -0.004(3)
C14 0.063(3) 0.044(3) 0.087(4) -0.009(3) 0.012(3) -0.009(2)
C15 0.052(3) 0.054(3) 0.046(2) -0.002(2) 0.019(2) 0.004(2)
C16 0.062(3) 0.068(3) 0.047(3) -0.004(2) 0.016(2) -0.008(3)
C17 0.051(3) 0.105(5) 0.053(3) 0.008(3) 0.017(3) -0.001(3)
C18 0.069(4) 0.097(5) 0.063(3) 0.021(3) 0.030(3) 0.027(3)
C19 0.069(4) 0.065(3) 0.059(3) 0.002(2) 0.028(3) 0.016(3)
C20 0.062(3) 0.052(3) 0.043(2) -0.005(2) 0.020(2) 0.004(2)
C21 0.086(4) 0.047(3) 0.082(4) -0.015(3) 0.037(3) 0.005(3)
C22 0.080(4) 0.051(3) 0.067(3) -0.022(2) 0.029(3) -0.007(3)
C23 0.072(4) 0.040(2) 0.079(4) -0.009(2) 0.012(3) -0.007(3)
C24 0.068(3) 0.047(3) 0.086(4) 0.015(3) 0.024(3) -0.003(3)
C25 0.055(3) 0.042(2) 0.040(2) -0.0019(18) 0.012(2) -0.002(2)
C26 0.061(3) 0.061(3) 0.064(3) -0.005(2) 0.027(3) -0.007(3)
C27 0.046(3) 0.073(4) 0.082(4) -0.010(3) 0.011(3) -0.005(3)
C28 0.062(4) 0.074(4) 0.060(3) -0.003(3) 0.000(3) 0.008(3)
C29 0.064(3) 0.063(3) 0.046(3) 0.004(2) 0.010(2) 0.002(3)
C30 0.049(3) 0.045(2) 0.041(2) -0.0074(18) 0.012(2) -0.002(2)
C31 0.061(3) 0.069(3) 0.038(2) -0.001(2) 0.018(2) -0.014(3)
C32 0.067(3) 0.074(3) 0.052(3) -0.006(2) 0.033(3) -0.010(3)
F1 0.150(5) 0.182(5) 0.139(4) -0.064(4) 0.003(4) 0.041(4)
F2 0.208(7) 0.241(8) 0.278(9) 0.029(7) 0.173(7) -0.017(6)
F3 0.474(14) 0.219(8) 0.133(5) 0.105(5) 0.059(7) 0.190(9)
F4 0.463(14) 0.079(3) 0.197(7) -0.061(4) 0.054(8) -0.043(6)
F5 0.170(7) 0.323(11) 0.456(16) -0.018(11) 0.215(9) -0.050(7)
F6 0.243(8) 0.150(5) 0.120(4) 0.021(4) 0.004(4) 0.046(5)
Fe1 0.0571(4) 0.0386(3) 0.0412(4) -0.0039(2) 0.0228(3) 0.0034(3)
N1 0.053(2) 0.048(2) 0.0365(18) -0.0028(15) 0.0130(17) 0.0076(18)
O1 0.0509(19) 0.070(2) 0.0537(18) -0.0078(16) 0.0212(16) -0.0048(17)
O2 0.057(2) 0.0457(17) 0.069(2) -0.0134(15) 0.0223(18) 0.0000(16)
O3 0.063(2) 0.0449(17) 0.068(2) -0.0169(15) 0.0139(18) 0.0032(16)
O4 0.064(2) 0.059(2) 0.056(2) -0.0126(15) 0.0165(18) -0.0005(17)
O5 0.059(2) 0.0450(17) 0.0480(17) 0.0057(13) 0.0172(15) -0.0024(15)
O6 0.0497(18) 0.0568(18) 0.0451(16) 0.0077(14) 0.0174(15) 0.0007(15)
P1 0.0555(8) 0.0735(9) 0.0721(9) 0.0129(7) 0.0218(7) 0.0044(7)

loop_
_atom_type_symbol
_atom_type_description
_atom_type_scat_dispersion_real
_atom_type_scat_dispersion_imag
_atom_type_scat_source
C C 0.0033 0.0016 'International Tables Vol C Tables 4.2.6.8 and 6.1.1.4'
H H 0.0000 0.0000 'International Tables Vol C Tables 4.2.6.8 and 6.1.1.4'
N N 0.0061 0.0033 'International Tables Vol C Tables 4.2.6.8 and 6.1.1.4'
O O 0.0106 0.0060 'International Tables Vol C Tables 4.2.6.8 and 6.1.1.4'
F F 0.0171 0.0103 'International Tables Vol C Tables 4.2.6.8 and 6.1.1.4'
P P 0.1023 0.0942 'International Tables Vol C Tables 4.2.6.8 and 6.1.1.4'
Fe Fe 0.3463 0.8444 'International Tables Vol C Tables 4.2.6.8 and 6.1.1.4'

loop_
_geom_angle_atom_site_label_1
_geom_angle_atom_site_label_2
_geom_angle_atom_site_label_3
_geom_angle
_geom_angle_site_symmetry_1
_geom_angle_site_symmetry_3
_geom_angle_publ_flag
C5 C1 C2 112.0(7) . . ?
C5 C1 Fe1 72.0(4) . . ?
C2 C1 Fe1 70.5(4) . . ?
C5 C1 H1 124.0 . . ?
C2 C1 H1 124.0 . . ?
Fe1 C1 H1 124.0 . . ?
C1 C2 C3 106.4(7) . . ?
C1 C2 Fe1 70.8(4) . . ?
C3 C2 Fe1 69.1(3) . . ?
C1 C2 H2 126.8 . . ?
C3 C2 H2 126.8 . . ?
Fe1 C2 H2 126.8 . . ?
C4 C3 C2 102.4(5) . . ?
C4 C3 Fe1 69.5(3) . . ?
C2 C3 Fe1 68.8(3) . . ?
C4 C3 H3 128.7 . . ?
C2 C3 H3 128.7 . . ?
Fe1 C3 H3 128.7 . . ?
C5 C4 C3 110.2(7) . . ?
C5 C4 Fe1 71.7(4) . . ?
C3 C4 Fe1 69.7(4) . . ?
C5 C4 H4 124.9 . . ?
C3 C4 H4 124.9 . . ?
Fe1 C4 H4 124.9 . . ?
C1 C5 C4 109.1(8) . . ?
C1 C5 Fe1 70.8(4) . . ?
C4 C5 Fe1 70.2(4) . . ?
C1 C5 H5 125.4 . . ?
C4 C5 H5 125.5 . . ?
Fe1 C5 H5 125.4 . . ?
C7 C6 C10 107.7(4) . . ?
C7 C6 C11 128.5(5) . . ?
C10 C6 C11 123.7(4) . . ?
C7 C6 Fe1 70.2(3) . . ?
C10 C6 Fe1 69.5(2) . . ?
C11 C6 Fe1 123.1(3) . . ?
C6 C7 C8 107.7(5) . . ?
C6 C7 Fe1 69.2(2) . . ?
C8 C7 Fe1 69.5(3) . . ?
C6 C7 H7 126.1 . . ?
C8 C7 H7 126.1 . . ?
Fe1 C7 H7 126.1 . . ?
C7 C8 C9 108.7(5) . . ?
C7 C8 Fe1 69.8(3) . . ?
C9 C8 Fe1 70.1(3) . . ?
C7 C8 H8 125.7 . . ?
C9 C8 H8 125.7 . . ?
Fe1 C8 H8 125.7 . . ?
C10 C9 C8 107.8(5) . . ?
C10 C9 Fe1 69.4(3) . . ?
C8 C9 Fe1 69.3(3) . . ?
C10 C9 H9 126.1 . . ?
C8 C9 H9 126.1 . . ?
Fe1 C9 H9 126.1 . . ?
C9 C10 C6 108.1(5) . . ?
C9 C10 Fe1 70.4(3) . . ?
C6 C10 Fe1 69.0(2) . . ?
C9 C10 H10 125.9 . . ?
C6 C10 H10 125.9 . . ?
Fe1 C10 H10 125.9 . . ?
C6 C11 N1 113.7(3) . . ?
C6 C11 H11A 108.8 . . ?
N1 C11 H11A 108.8 . . ?
C6 C11 H11B 108.8 . . ?
N1 C11 H11B 108.8 . . ?
H11A C11 H11B 107.7 . . ?
N1 C12 H12A 109.5 . . ?
N1 C12 H12B 109.5 . . ?
H12A C12 H12B 109.5 . . ?
N1 C12 H12C 109.5 . . ?
H12A C12 H12C 109.5 . . ?
H12B C12 H12C 109.5 . . ?
O1 C13 C14 107.6(4) . . ?
O1 C13 H13A 110.2 . . ?
C14 C13 H13A 110.2 . . ?
O1 C13 H13B 110.2 . . ?
C14 C13 H13B 110.2 . . ?
H13A C13 H13B 108.5 . . ?
O2 C14 C13 111.0(4) . . ?
O2 C14 H14A 109.4 . . ?
C13 C14 H14A 109.4 . . ?
O2 C14 H14B 109.4 . . ?
C13 C14 H14B 109.4 . . ?
H14A C14 H14B 108.0 . . ?
C16 C15 O2 119.9(4) . . ?
C16 C15 C20 121.0(5) . . ?
O2 C15 C20 119.1(4) . . ?
C15 C16 C17 119.9(5) . . ?
C15 C16 H16 120.1 . . ?
C17 C16 H16 120.1 . . ?
C18 C17 C16 118.7(5) . . ?
C18 C17 H17 120.6 . . ?
C16 C17 H17 120.6 . . ?
C17 C18 C19 121.7(5) . . ?
C17 C18 H18 119.2 . . ?
C19 C18 H18 119.2 . . ?
C20 C19 C18 120.5(5) . . ?
C20 C19 H19 119.7 . . ?
C18 C19 H19 119.7 . . ?
O3 C20 C19 125.5(4) . . ?
O3 C20 C15 116.3(4) . . ?
C19 C20 C15 118.2(5) . . ?
O3 C21 C22 109.5(4) . . ?
O3 C21 H21A 109.8 . . ?
C22 C21 H21A 109.8 . . ?
O3 C21 H21B 109.8 . . ?
C22 C21 H21B 109.8 . . ?
H21A C21 H21B 108.2 . . ?
O4 C22 C21 110.7(4) . . ?
O4 C22 H22A 109.5 . . ?
C21 C22 H22A 109.5 . . ?
O4 C22 H22B 109.5 . . ?
C21 C22 H22B 109.5 . . ?
H22A C22 H22B 108.1 . . ?
O4 C23 C24 109.0(4) . . ?
O4 C23 H23A 109.9 . . ?
C24 C23 H23A 109.9 . . ?
O4 C23 H23B 109.9 . . ?
C24 C23 H23B 109.9 . . ?
H23A C23 H23B 108.3 . . ?
O5 C24 C23 110.2(4) . . ?
O5 C24 H24A 109.6 . . ?
C23 C24 H24A 109.6 . . ?
O5 C24 H24B 109.6 . . ?
C23 C24 H24B 109.6 . . ?
H24A C24 H24B 108.1 . . ?
C26 C25 C30 120.1(4) . . ?
C26 C25 O5 120.4(4) . . ?
C30 C25 O5 119.3(4) . . ?
C25 C26 C27 120.8(5) . . ?
C25 C26 H26 119.6 . . ?
C27 C26 H26 119.6 . . ?
C28 C27 C26 118.6(5) . . ?
C28 C27 H27 120.7 . . ?
C26 C27 H27 120.7 . . ?
C27 C28 C29 121.4(5) . . ?
C27 C28 H28 119.3 . . ?
C29 C28 H28 119.3 . . ?
C28 C29 C30 120.5(5) . . ?
C28 C29 H29 119.8 . . ?
C30 C29 H29 119.8 . . ?
O6 C30 C29 125.1(4) . . ?
O6 C30 C25 116.2(4) . . ?
C29 C30 C25 118.7(5) . . ?
O6 C31 C32 108.5(4) . . ?
O6 C31 H31A 110.0 . . ?
C32 C31 H31A 110.0 . . ?
O6 C31 H31B 110.0 . . ?
C32 C31 H31B 110.0 . . ?
H31A C31 H31B 108.4 . . ?
O1 C32 C31 110.1(4) . . ?
O1 C32 H32A 109.6 . . ?
C31 C32 H32A 109.6 . . ?
O1 C32 H32B 109.6 . . ?
C31 C32 H32B 109.6 . . ?
H32A C32 H32B 108.2 . . ?
C2 Fe1 C4 67.0(3) . . ?
C2 Fe1 C3 42.1(3) . . ?
C4 Fe1 C3 40.8(3) . . ?
C2 Fe1 C1 38.7(3) . . ?
C4 Fe1 C1 63.7(3) . . ?
C3 Fe1 C1 67.1(3) . . ?
C2 Fe1 C6 147.2(3) . . ?
C4 Fe1 C6 127.6(4) . . ?
C3 Fe1 C6 167.2(4) . . ?
C1 Fe1 C6 115.5(2) . . ?
C2 Fe1 C10 116.6(3) . . ?
C4 Fe1 C10 165.0(4) . . ?
C3 Fe1 C10 151.2(4) . . ?
C1 Fe1 C10 109.1(3) . . ?
C6 Fe1 C10 41.44(19) . . ?
C2 Fe1 C5 65.2(3) . . ?
C4 Fe1 C5 38.1(3) . . ?
C3 Fe1 C5 67.0(3) . . ?
C1 Fe1 C5 37.2(3) . . ?
C6 Fe1 C5 106.9(3) . . ?
C10 Fe1 C5 128.3(3) . . ?
C2 Fe1 C8 134.1(3) . . ?
C4 Fe1 C8 121.0(3) . . ?
C3 Fe1 C8 110.9(2) . . ?
C1 Fe1 C8 171.2(4) . . ?
C6 Fe1 C8 68.43(19) . . ?
C10 Fe1 C8 68.2(2) . . ?
C5 Fe1 C8 151.0(4) . . ?
C2 Fe1 C7 172.1(3) . . ?
C4 Fe1 C7 109.5(3) . . ?
C3 Fe1 C7 130.6(4) . . ?
C1 Fe1 C7 147.2(3) . . ?
C6 Fe1 C7 40.61(18) . . ?
C10 Fe1 C7 68.7(2) . . ?
C5 Fe1 C7 117.0(3) . . ?
C8 Fe1 C7 40.7(2) . . ?
C2 Fe1 C9 111.2(3) . . ?
C4 Fe1 C9 154.2(4) . . ?
C3 Fe1 C9 119.7(3) . . ?
C1 Fe1 C9 132.0(4) . . ?
C6 Fe1 C9 68.8(2) . . ?
C10 Fe1 C9 40.3(2) . . ?
C5 Fe1 C9 166.6(4) . . ?
C8 Fe1 C9 40.6(2) . . ?
C7 Fe1 C9 68.6(2) . . ?
C12 N1 C11 110.8(3) . . ?
C12 N1 H1A 109.5 . . ?
C11 N1 H1A 109.5 . . ?
C12 N1 H1B 109.5 . . ?
C11 N1 H1B 109.5 . . ?
H1A N1 H1B 108.1 . . ?
C32 O1 C13 112.6(4) . . ?
C15 O2 C14 115.1(4) . . ?
C20 O3 C21 116.6(4) . . ?
C22 O4 C23 112.5(4) . . ?
C25 O5 C24 114.0(4) . . ?
C30 O6 C31 116.1(3) . . ?
F3 P1 F5 101.6(7) . . ?
F3 P1 F4 95.3(5) . . ?
F5 P1 F4 100.0(6) . . ?
F3 P1 F2 92.3(6) . . ?
F5 P1 F2 160.7(5) . . ?
F4 P1 F2 91.8(6) . . ?
F3 P1 F6 171.4(6) . . ?
F5 P1 F6 84.5(6) . . ?
F4 P1 F6 89.5(4) . . ?
F2 P1 F6 80.4(5) . . ?
F3 P1 F1 88.9(4) . . ?
F5 P1 F1 80.9(5) . . ?
F4 P1 F1 175.4(4) . . ?
F2 P1 F1 86.1(4) . . ?
F6 P1 F1 86.1(3) . . ?

loop_
_geom_bond_atom_site_label_1
_geom_bond_atom_site_label_2
_geom_bond_distance
_geom_bond_site_symmetry_2
_geom_bond_publ_flag
C1 C5 1.290(11) . ?
C1 C2 1.335(10) . ?
C1 Fe1 2.015(6) . ?
C1 H1 0.9800 . ?
C2 C3 1.445(11) . ?
C2 Fe1 2.012(5) . ?
C2 H2 0.9800 . ?
C3 C4 1.404(12) . ?
C3 Fe1 2.015(5) . ?
C3 H3 0.9800 . ?
C4 C5 1.318(11) . ?
C4 Fe1 2.012(6) . ?
C4 H4 0.9800 . ?
C5 Fe1 2.030(6) . ?
C5 H5 0.9800 . ?
C6 C7 1.408(6) . ?
C6 C10 1.433(7) . ?
C6 C11 1.485(6) . ?
C6 Fe1 2.022(4) . ?
C7 C8 1.413(8) . ?
C7 Fe1 2.035(4) . ?
C7 H7 0.9800 . ?
C8 C9 1.414(8) . ?
C8 Fe1 2.030(5) . ?
C8 H8 0.9800 . ?
C9 C10 1.401(7) . ?
C9 Fe1 2.042(5) . ?
C9 H9 0.9800 . ?
C10 Fe1 2.029(4) . ?
C10 H10 0.9800 . ?
C11 N1 1.497(5) . ?
C11 H11A 0.9700 . ?
C11 H11B 0.9700 . ?
C12 N1 1.479(5) . ?
C12 H12A 0.9600 . ?
C12 H12B 0.9600 . ?
C12 H12C 0.9600 . ?
C13 O1 1.431(6) . ?
C13 C14 1.477(8) . ?
C13 H13A 0.9700 . ?
C13 H13B 0.9700 . ?
C14 O2 1.424(6) . ?
C14 H14A 0.9700 . ?
C14 H14B 0.9700 . ?
C15 C16 1.378(7) . ?
C15 O2 1.394(6) . ?
C15 C20 1.395(6) . ?
C16 C17 1.396(8) . ?
C16 H16 0.9300 . ?
C17 C18 1.359(8) . ?
C17 H17 0.9300 . ?
C18 C19 1.379(8) . ?
C18 H18 0.9300 . ?
C19 C20 1.375(7) . ?
C19 H19 0.9300 . ?
C20 O3 1.365(6) . ?
C21 O3 1.425(5) . ?
C21 C22 1.483(8) . ?
C21 H21A 0.9700 . ?
C21 H21B 0.9700 . ?
C22 O4 1.398(6) . ?
C22 H22A 0.9700 . ?
C22 H22B 0.9700 . ?
C23 O4 1.416(6) . ?
C23 C24 1.492(8) . ?
C23 H23A 0.9700 . ?
C23 H23B 0.9700 . ?
C24 O5 1.433(6) . ?
C24 H24A 0.9700 . ?
C24 H24B 0.9700 . ?
C25 C26 1.372(7) . ?
C25 C30 1.386(6) . ?
C25 O5 1.390(5) . ?
C26 C27 1.391(7) . ?
C26 H26 0.9300 . ?
C27 C28 1.360(8) . ?
C27 H27 0.9300 . ?
C28 C29 1.368(8) . ?
C28 H28 0.9300 . ?
C29 C30 1.384(7) . ?
C29 H29 0.9300 . ?
C30 O6 1.375(5) . ?
C31 O6 1.434(5) . ?
C31 C32 1.492(7) . ?
C31 H31A 0.9700 . ?
C31 H31B 0.9700 . ?
C32 O1 1.418(6) . ?
C32 H32A 0.9700 . ?
C32 H32B 0.9700 . ?
F1 P1 1.592(6) . ?
F2 P1 1.504(6) . ?
F3 P1 1.445(5) . ?
F4 P1 1.463(5) . ?
F5 P1 1.459(7) . ?
F6 P1 1.567(5) . ?
N1 H1A 0.8900 . ?
N1 H1B 0.8900 . ?
